data_7112494
loop_
_publ_author_name
'Yan Li'
'Hongping Zhu'
'Diego M. Andrada'
'Gernot Frenking'
'Herbert W. Roesky'

_publ_section_title
;
 Aminosilanetrithiol RSi(SH)3: an experimental and quantum-chemical study
;
_journal_name_full Chem.Commun.
_journal_page_first 4628
_journal_paper_doi 10.1039/C4CC00912f
_journal_volume 50
_journal_year 2014
_chemical_formula_sum 'C60 H104 Ag4 N4 S12 Si8'
_chemical_formula_weight 1922.39
_chemical_name_systematic
; 
 ? 
;
_space_group_IT_number 2
_symmetry_cell_setting triclinic
_symmetry_space_group_name_Hall '-P 1'
_symmetry_space_group_name_H-M 'P -1'
_atom_sites_solution_hydrogens geom
_atom_sites_solution_primary direct
_atom_sites_solution_secondary difmap
_audit_creation_method SHELXL-97
_cell_angle_alpha 95.478(3)
_cell_angle_beta 93.480(3)
_cell_angle_gamma 98.395(4)
_cell_formula_units_Z 2
_cell_length_a 15.0310(6)
_cell_length_b 15.0658(7)
_cell_length_c 18.8598(6)
_cell_measurement_reflns_used 7736
_cell_measurement_temperature 173(2)
_cell_measurement_theta_max 30.2856
_cell_measurement_theta_min 2.7420
_cell_volume 4193.7(3)
_computing_cell_refinement CrysAlisPro
_computing_data_collection CrysAlisPro
_computing_data_reduction CrysAlisPro
_computing_molecular_graphics 'Bruker SHELXTL'
_computing_publication_material 'Bruker SHELXTL'
_computing_structure_refinement 'SHELXL-97 (Sheldrick, 1997)'
_computing_structure_solution 'SHELXS-97 (Sheldrick, 1990)'
_diffrn_ambient_temperature 173(2)
_diffrn_detector_area_resol_mean 16.1903
_diffrn_measured_fraction_theta_full 0.998
_diffrn_measured_fraction_theta_max 0.998
_diffrn_measurement_device_type 'Xcalibur, Sapphire3, Gemini ultra'
_diffrn_measurement_method 'phi and omega scans'
_diffrn_radiation_monochromator graphite
_diffrn_radiation_source 'Enhanced (Mo) X-ray Source'
_diffrn_radiation_type MoK\a
_diffrn_radiation_wavelength 0.71073
_diffrn_reflns_av_R_equivalents 0.0646
_diffrn_reflns_av_sigmaI/netI 0.1611
_diffrn_reflns_limit_h_max 17
_diffrn_reflns_limit_h_min -18
_diffrn_reflns_limit_k_max 18
_diffrn_reflns_limit_k_min -18
_diffrn_reflns_limit_l_max 23
_diffrn_reflns_limit_l_min -23
_diffrn_reflns_number 37940
_diffrn_reflns_theta_full 26.00
_diffrn_reflns_theta_max 26.00
_diffrn_reflns_theta_min 2.75
_exptl_absorpt_coefficient_mu 1.370
_exptl_absorpt_correction_T_max 0.8751
_exptl_absorpt_correction_T_min 0.6839
_exptl_absorpt_correction_type multi-scan
_exptl_absorpt_process_details empirical
_exptl_crystal_colour colorless
_exptl_crystal_density_diffrn 1.522
_exptl_crystal_density_meas ?
_exptl_crystal_density_method 'not measured'
_exptl_crystal_description rectangular
_exptl_crystal_F_000 1968
_exptl_crystal_size_max 0.30
_exptl_crystal_size_mid 0.30
_exptl_crystal_size_min 0.10
_refine_diff_density_max 0.796
_refine_diff_density_min -0.573
_refine_diff_density_rms 0.092
_refine_ls_extinction_method none
_refine_ls_goodness_of_fit_ref 0.782
_refine_ls_hydrogen_treatment 'refined in a riding mode to the carrier atom'
_refine_ls_matrix_type full
_refine_ls_number_parameters 821
_refine_ls_number_reflns 16443
_refine_ls_number_restraints 0
_refine_ls_restrained_S_all 0.782
_refine_ls_R_factor_all 0.1059
_refine_ls_R_factor_gt 0.0430
_refine_ls_shift/su_max 0.001
_refine_ls_shift/su_mean 0.000
_refine_ls_structure_factor_coef Fsqd
_refine_ls_weighting_details 'calc w=1/[\s^2^(Fo^2^)+(0.0100P)^2^+0.0000P] where P=(Fo^2^+2Fc^2^)/3'
_refine_ls_weighting_scheme calc
_refine_ls_wR_factor_gt 0.0562
_refine_ls_wR_factor_ref 0.0617
_reflns_number_gt 8330
_reflns_number_total 16443
_reflns_threshold_expression >2sigma(I)
_cod_data_source_file c4cc00912f2.cif
_cod_data_source_block compound_1s
_cod_depositor_comments
;
The following automatic conversions were performed:

'_exptl_crystal_density_meas' value 'not measured' was changed to '?'
- the value is perceived as not measured.

Automatic conversion script
Id: cif_fix_values 3008 2015-01-20 13:52:24Z robertas 
;
_cod_original_sg_symbol_H-M P-1
_cod_database_code 7112494

loop_
_symmetry_equiv_pos_as_xyz
'x, y, z'
'-x, -y, -z'

loop_
_atom_site_label
_atom_site_type_symbol
_atom_site_fract_x
_atom_site_fract_y
_atom_site_fract_z
_atom_site_U_iso_or_equiv
_atom_site_adp_type
_atom_site_occupancy
_atom_site_symmetry_multiplicity
_atom_site_calc_flag
_atom_site_refinement_flags
Ag1 Ag 0.56528(3) 0.77648(3) 0.32878(2) 0.03569(12) Uani 1 1 d .
Ag2 Ag 0.49528(3) 0.76288(3) 0.16646(2) 0.03635(12) Uani 1 1 d .
Ag3 Ag 0.70698(3) 0.88845(3) 0.10783(2) 0.03700(12) Uani 1 1 d .
Ag4 Ag 0.76864(3) 0.92390(3) 0.28354(2) 0.03605(12) Uani 1 1 d .
Si1 Si 0.78156(9) 0.79551(10) 0.41808(7) 0.0237(3) Uani 1 1 d .
Si2 Si 0.34629(9) 0.79710(9) 0.29232(7) 0.0221(3) Uani 1 1 d .
Si3 Si 0.57407(9) 0.69797(9) 0.01013(7) 0.0226(3) Uani 1 1 d .
Si4 Si 0.86002(9) 1.10174(9) 0.17963(7) 0.0230(3) Uani 1 1 d .
Si11 Si 0.80607(11) 0.66482(10) 0.52885(8) 0.0414(4) Uani 1 1 d .
Si21 Si 0.17247(10) 0.66493(10) 0.30724(7) 0.0265(4) Uani 1 1 d .
Si31 Si 0.66612(9) 0.62310(9) -0.12113(7) 0.0255(4) Uani 1 1 d .
Si41 Si 0.66705(9) 1.14538(10) 0.19567(7) 0.0241(4) Uani 1 1 d .
S11 S 0.84199(9) 0.74342(9) 0.33113(6) 0.0325(4) Uani 1 1 d .
S12 S 0.88604(8) 0.87559(9) 0.47779(6) 0.0271(3) Uani 1 1 d .
S21 S 0.37594(9) 0.84264(10) 0.39843(6) 0.0365(4) Uani 1 1 d .
S22 S 0.38028(8) 0.90883(9) 0.23996(7) 0.0323(4) Uani 1 1 d .
S31 S 0.58829(9) 0.60682(9) 0.08370(7) 0.0309(3) Uani 1 1 d .
S32 S 0.45545(8) 0.64417(9) -0.04731(7) 0.0311(4) Uani 1 1 d .
S41 S 0.98456(9) 1.14665(9) 0.23048(8) 0.0405(4) Uani 1 1 d .
S42 S 0.87411(10) 1.12294(9) 0.07473(7) 0.0377(4) Uani 1 1 d .
S1 S 0.69165(9) 0.87871(9) 0.38436(7) 0.0323(4) Uani 1 1 d .
S2 S 0.42803(9) 0.69948(9) 0.26551(7) 0.0298(4) Uani 1 1 d .
S3 S 0.55711(9) 0.82169(9) 0.06353(7) 0.0298(3) Uani 1 1 d .
S4 S 0.83931(9) 0.96132(9) 0.17913(7) 0.0289(3) Uani 1 1 d .
N1 N 0.7384(2) 0.7134(2) 0.46727(17) 0.0189(9) Uani 1 1 d .
N2 N 0.2350(2) 0.7602(2) 0.27521(17) 0.0173(9) Uani 1 1 d .
N3 N 0.6577(2) 0.7028(2) -0.04609(17) 0.0152(9) Uani 1 1 d .
N4 N 0.7855(2) 1.1640(2) 0.21652(17) 0.0186(9) Uani 1 1 d .
C11 C 0.6418(3) 0.6807(3) 0.4583(2) 0.0201(12) Uani 1 1 d .
C12 C 0.5822(3) 0.7209(3) 0.5008(2) 0.0257(13) Uani 1 1 d .
C13 C 0.4912(3) 0.6863(3) 0.4913(2) 0.0310(14) Uani 1 1 d .
H13A H 0.4499 0.7136 0.5190 0.037 Uiso 1 1 calc R
C14 C 0.4598(4) 0.6135(4) 0.4428(3) 0.0346(14) Uani 1 1 d .
H14A H 0.3971 0.5906 0.4377 0.042 Uiso 1 1 calc R
C15 C 0.5175(3) 0.5730(4) 0.4012(3) 0.0332(14) Uani 1 1 d .
H15A H 0.4940 0.5229 0.3674 0.040 Uiso 1 1 calc R
C16 C 0.6083(3) 0.6036(3) 0.4075(2) 0.0256(13) Uani 1 1 d .
C17 C 0.9086(4) 0.6360(4) 0.4861(3) 0.066(2) Uani 1 1 d .
H17A H 0.8902 0.5949 0.4425 0.099 Uiso 1 1 calc R
H17B H 0.9444 0.6067 0.5194 0.099 Uiso 1 1 calc R
H17C H 0.9447 0.6913 0.4740 0.099 Uiso 1 1 calc R
C18 C 0.7372(4) 0.5606(4) 0.5517(3) 0.081(2) Uani 1 1 d .
H18A H 0.6792 0.5745 0.5670 0.122 Uiso 1 1 calc R
H18B H 0.7692 0.5363 0.5905 0.122 Uiso 1 1 calc R
H18C H 0.7268 0.5158 0.5096 0.122 Uiso 1 1 calc R
C19 C 0.8426(4) 0.7378(4) 0.6127(2) 0.0497(17) Uani 1 1 d .
H19A H 0.7897 0.7554 0.6350 0.075 Uiso 1 1 calc R
H19B H 0.8822 0.7920 0.6024 0.075 Uiso 1 1 calc R
H19C H 0.8754 0.7049 0.6454 0.075 Uiso 1 1 calc R
C21 C 0.1828(3) 0.8109(3) 0.2299(2) 0.0191(12) Uani 1 1 d .
C22 C 0.1429(3) 0.8818(3) 0.2602(2) 0.0219(12) Uani 1 1 d .
C23 C 0.0899(3) 0.9258(3) 0.2169(3) 0.0297(13) Uani 1 1 d .
H23A H 0.0621 0.9737 0.2375 0.036 Uiso 1 1 calc R
C24 C 0.0770(3) 0.9011(3) 0.1444(3) 0.0294(13) Uani 1 1 d .
H24A H 0.0404 0.9315 0.1150 0.035 Uiso 1 1 calc R
C25 C 0.1173(3) 0.8326(4) 0.1153(2) 0.0298(13) Uani 1 1 d .
H25A H 0.1088 0.8163 0.0652 0.036 Uiso 1 1 calc R
C26 C 0.1701(3) 0.7858(3) 0.1557(2) 0.0193(12) Uani 1 1 d .
C27 C 0.2128(4) 0.5594(3) 0.2745(3) 0.0458(16) Uani 1 1 d .
H27A H 0.2739 0.5593 0.2959 0.069 Uiso 1 1 calc R
H27B H 0.2136 0.5553 0.2224 0.069 Uiso 1 1 calc R
H27C H 0.1724 0.5076 0.2880 0.069 Uiso 1 1 calc R
C28 C 0.0521(3) 0.6572(4) 0.2775(3) 0.0498(17) Uani 1 1 d .
H28A H 0.0324 0.7157 0.2890 0.075 Uiso 1 1 calc R
H28B H 0.0163 0.6113 0.3019 0.075 Uiso 1 1 calc R
H28C H 0.0436 0.6404 0.2257 0.075 Uiso 1 1 calc R
C29 C 0.1851(4) 0.6764(4) 0.4066(2) 0.0517(17) Uani 1 1 d .
H29A H 0.2486 0.6776 0.4227 0.078 Uiso 1 1 calc R
H29B H 0.1482 0.6251 0.4242 0.078 Uiso 1 1 calc R
H29C H 0.1653 0.7326 0.4254 0.078 Uiso 1 1 calc R
C31 C 0.7346(3) 0.7740(3) -0.0308(2) 0.0171(11) Uani 1 1 d .
C32 C 0.8107(3) 0.7588(3) 0.0100(2) 0.0216(12) Uani 1 1 d .
C33 C 0.8876(3) 0.8243(4) 0.0152(3) 0.0361(15) Uani 1 1 d .
H33A H 0.9407 0.8140 0.0412 0.043 Uiso 1 1 calc R
C34 C 0.8890(4) 0.9022(4) -0.0156(3) 0.0446(16) Uani 1 1 d .
H34A H 0.9427 0.9448 -0.0120 0.054 Uiso 1 1 calc R
C35 C 0.8119(3) 0.9197(3) -0.0524(3) 0.0333(14) Uani 1 1 d .
H35A H 0.8120 0.9757 -0.0717 0.040 Uiso 1 1 calc R
C36 C 0.7344(3) 0.8557(3) -0.0613(2) 0.0233(12) Uani 1 1 d .
C37 C 0.5782(3) 0.6226(4) -0.1947(2) 0.0441(16) Uani 1 1 d .
H37A H 0.5829 0.6827 -0.2111 0.066 Uiso 1 1 calc R
H37B H 0.5185 0.6061 -0.1774 0.066 Uiso 1 1 calc R
H37C H 0.5869 0.5785 -0.2344 0.066 Uiso 1 1 calc R
C38 C 0.7766(3) 0.6532(3) -0.1564(2) 0.0413(16) Uani 1 1 d .
H38A H 0.8242 0.6415 -0.1223 0.062 Uiso 1 1 calc R
H38B H 0.7857 0.7174 -0.1637 0.062 Uiso 1 1 calc R
H38C H 0.7788 0.6169 -0.2021 0.062 Uiso 1 1 calc R
C39 C 0.6555(3) 0.5097(3) -0.0920(3) 0.0367(15) Uani 1 1 d .
H39A H 0.7013 0.5086 -0.0530 0.055 Uiso 1 1 calc R
H39B H 0.6643 0.4663 -0.1322 0.055 Uiso 1 1 calc R
H39C H 0.5954 0.4935 -0.0754 0.055 Uiso 1 1 calc R
C41 C 0.8217(3) 1.2445(3) 0.2666(2) 0.0206(12) Uani 1 1 d .
C42 C 0.8493(3) 1.3274(3) 0.2403(3) 0.0249(13) Uani 1 1 d .
C43 C 0.8832(3) 1.4021(4) 0.2887(3) 0.0362(14) Uani 1 1 d .
H43A H 0.9013 1.4592 0.2723 0.043 Uiso 1 1 calc R
C44 C 0.8904(4) 1.3925(4) 0.3614(3) 0.0447(16) Uani 1 1 d .
H44A H 0.9148 1.4433 0.3943 0.054 Uiso 1 1 calc R
C45 C 0.8632(4) 1.3121(4) 0.3864(3) 0.0386(15) Uani 1 1 d .
H45A H 0.8681 1.3078 0.4364 0.046 Uiso 1 1 calc R
C46 C 0.8284(3) 1.2360(3) 0.3402(3) 0.0288(13) Uani 1 1 d .
C47 C 0.6432(3) 1.1253(4) 0.0983(2) 0.0405(15) Uani 1 1 d .
H47A H 0.6716 1.1775 0.0762 0.061 Uiso 1 1 calc R
H47B H 0.5779 1.1165 0.0867 0.061 Uiso 1 1 calc R
H47C H 0.6674 1.0714 0.0801 0.061 Uiso 1 1 calc R
C48 C 0.6202(3) 1.2449(3) 0.2318(3) 0.0465(16) Uani 1 1 d .
H48A H 0.6413 1.2963 0.2058 0.070 Uiso 1 1 calc R
H48B H 0.6400 1.2592 0.2826 0.070 Uiso 1 1 calc R
H48C H 0.5541 1.2321 0.2262 0.070 Uiso 1 1 calc R
C49 C 0.6080(3) 1.0475(3) 0.2357(2) 0.0353(14) Uani 1 1 d .
H49A H 0.6224 1.0552 0.2875 0.053 Uiso 1 1 calc R
H49B H 0.6276 0.9920 0.2152 0.053 Uiso 1 1 calc R
H49C H 0.5427 1.0436 0.2255 0.053 Uiso 1 1 calc R
C121 C 0.6125(4) 0.7993(4) 0.5580(3) 0.0386(15) Uani 1 1 d .
H12A H 0.6782 0.8201 0.5541 0.046 Uiso 1 1 calc R
C122 C 0.6019(4) 0.7669(4) 0.6314(3) 0.064(2) Uani 1 1 d .
H12B H 0.6375 0.7181 0.6370 0.096 Uiso 1 1 calc R
H12C H 0.5381 0.7445 0.6362 0.096 Uiso 1 1 calc R
H12D H 0.6230 0.8171 0.6683 0.096 Uiso 1 1 calc R
C123 C 0.5624(3) 0.8792(4) 0.5477(3) 0.0549(19) Uani 1 1 d .
H12E H 0.5687 0.8965 0.4992 0.082 Uiso 1 1 calc R
H12F H 0.5880 0.9304 0.5825 0.082 Uiso 1 1 calc R
H12G H 0.4983 0.8619 0.5547 0.082 Uiso 1 1 calc R
C161 C 0.6682(4) 0.5569(3) 0.3594(3) 0.0368(15) Uani 1 1 d .
H16A H 0.7324 0.5812 0.3756 0.044 Uiso 1 1 calc R
C162 C 0.6516(3) 0.5759(4) 0.2817(2) 0.0441(16) Uani 1 1 d .
H16B H 0.6648 0.6410 0.2785 0.066 Uiso 1 1 calc R
H16C H 0.5884 0.5540 0.2651 0.066 Uiso 1 1 calc R
H16D H 0.6909 0.5448 0.2516 0.066 Uiso 1 1 calc R
C163 C 0.6543(4) 0.4563(4) 0.3627(3) 0.063(2) Uani 1 1 d .
H16E H 0.6585 0.4436 0.4127 0.094 Uiso 1 1 calc R
H16F H 0.7007 0.4299 0.3372 0.094 Uiso 1 1 calc R
H16G H 0.5945 0.4299 0.3403 0.094 Uiso 1 1 calc R
C221 C 0.1560(3) 0.9136(3) 0.3406(2) 0.0263(13) Uani 1 1 d .
H22A H 0.1915 0.8720 0.3642 0.032 Uiso 1 1 calc R
C222 C 0.0675(3) 0.9122(4) 0.3753(3) 0.0464(17) Uani 1 1 d .
H22B H 0.0793 0.9380 0.4253 0.070 Uiso 1 1 calc R
H22C H 0.0370 0.8498 0.3733 0.070 Uiso 1 1 calc R
H22D H 0.0290 0.9477 0.3498 0.070 Uiso 1 1 calc R
C223 C 0.2099(3) 1.0081(3) 0.3529(3) 0.0463(17) Uani 1 1 d .
H22E H 0.2687 1.0079 0.3331 0.069 Uiso 1 1 calc R
H22F H 0.2188 1.0274 0.4043 0.069 Uiso 1 1 calc R
H22G H 0.1769 1.0500 0.3293 0.069 Uiso 1 1 calc R
C261 C 0.2143(3) 0.7112(3) 0.1187(2) 0.0283(13) Uani 1 1 d .
H26A H 0.2508 0.6865 0.1561 0.034 Uiso 1 1 calc R
C262 C 0.1447(4) 0.6339(4) 0.0827(3) 0.0520(18) Uani 1 1 d .
H26B H 0.1111 0.6043 0.1191 0.078 Uiso 1 1 calc R
H26C H 0.1753 0.5901 0.0556 0.078 Uiso 1 1 calc R
H26D H 0.1028 0.6576 0.0501 0.078 Uiso 1 1 calc R
C263 C 0.2782(3) 0.7473(4) 0.0652(2) 0.0477(17) Uani 1 1 d .
H26E H 0.3189 0.8005 0.0880 0.072 Uiso 1 1 calc R
H26F H 0.2434 0.7641 0.0243 0.072 Uiso 1 1 calc R
H26G H 0.3136 0.7007 0.0487 0.072 Uiso 1 1 calc R
C321 C 0.8154(3) 0.6745(3) 0.0482(2) 0.0269(13) Uani 1 1 d .
H32A H 0.7583 0.6318 0.0341 0.032 Uiso 1 1 calc R
C322 C 0.8937(3) 0.6261(4) 0.0280(3) 0.0531(17) Uani 1 1 d .
H32B H 0.8890 0.6095 -0.0237 0.080 Uiso 1 1 calc R
H32C H 0.8917 0.5714 0.0526 0.080 Uiso 1 1 calc R
H32D H 0.9507 0.6660 0.0422 0.080 Uiso 1 1 calc R
C323 C 0.8204(4) 0.6983(3) 0.1287(2) 0.0445(16) Uani 1 1 d .
H32E H 0.7668 0.7245 0.1416 0.067 Uiso 1 1 calc R
H32F H 0.8746 0.7421 0.1438 0.067 Uiso 1 1 calc R
H32G H 0.8228 0.6436 0.1526 0.067 Uiso 1 1 calc R
C361 C 0.6542(4) 0.8774(3) -0.1066(2) 0.0314(14) Uani 1 1 d .
H36A H 0.6020 0.8288 -0.1035 0.038 Uiso 1 1 calc R
C362 C 0.6267(3) 0.9668(3) -0.0787(2) 0.0377(15) Uani 1 1 d .
H36B H 0.6147 0.9657 -0.0283 0.057 Uiso 1 1 calc R
H36C H 0.5721 0.9761 -0.1063 0.057 Uiso 1 1 calc R
H36D H 0.6756 1.0160 -0.0835 0.057 Uiso 1 1 calc R
C363 C 0.6735(4) 0.8777(4) -0.1846(2) 0.0535(18) Uani 1 1 d .
H36E H 0.6878 0.8186 -0.2026 0.080 Uiso 1 1 calc R
H36F H 0.7249 0.9244 -0.1893 0.080 Uiso 1 1 calc R
H36G H 0.6204 0.8903 -0.2124 0.080 Uiso 1 1 calc R
C421 C 0.8462(3) 1.3424(3) 0.1620(3) 0.0336(14) Uani 1 1 d .
H42A H 0.8158 1.2847 0.1347 0.040 Uiso 1 1 calc R
C422 C 0.7912(4) 1.4154(3) 0.1439(3) 0.0438(16) Uani 1 1 d .
H42B H 0.7298 1.4003 0.1586 0.066 Uiso 1 1 calc R
H42C H 0.7887 1.4194 0.0923 0.066 Uiso 1 1 calc R
H42D H 0.8195 1.4735 0.1691 0.066 Uiso 1 1 calc R
C423 C 0.9410(4) 1.3618(4) 0.1360(3) 0.0523(17) Uani 1 1 d .
H42E H 0.9739 1.3118 0.1447 0.078 Uiso 1 1 calc R
H42F H 0.9733 1.4178 0.1620 0.078 Uiso 1 1 calc R
H42G H 0.9364 1.3682 0.0847 0.078 Uiso 1 1 calc R
C461 C 0.8007(4) 1.1471(3) 0.3703(3) 0.0342(14) Uani 1 1 d .
H46A H 0.7807 1.1001 0.3292 0.041 Uiso 1 1 calc R
C462 C 0.8810(4) 1.1180(4) 0.4125(3) 0.0615(19) Uani 1 1 d .
H46B H 0.9280 1.1078 0.3801 0.092 Uiso 1 1 calc R
H46C H 0.8605 1.0622 0.4333 0.092 Uiso 1 1 calc R
H46D H 0.9055 1.1656 0.4506 0.092 Uiso 1 1 calc R
C463 C 0.7209(4) 1.1519(4) 0.4165(3) 0.0585(19) Uani 1 1 d .
H46E H 0.6686 1.1632 0.3871 0.088 Uiso 1 1 calc R
H46F H 0.7370 1.2011 0.4552 0.088 Uiso 1 1 calc R
H46G H 0.7062 1.0947 0.4370 0.088 Uiso 1 1 calc R

loop_
_atom_site_aniso_label
_atom_site_aniso_U_11
_atom_site_aniso_U_22
_atom_site_aniso_U_33
_atom_site_aniso_U_23
_atom_site_aniso_U_13
_atom_site_aniso_U_12
Ag1 0.0242(2) 0.0486(3) 0.0359(3) 0.0093(2) 0.0006(2) 0.0086(2)
Ag2 0.0328(3) 0.0480(3) 0.0293(2) 0.0009(2) 0.0109(2) 0.0081(2)
Ag3 0.0399(3) 0.0271(3) 0.0405(3) -0.0037(2) 0.0030(2) -0.0019(2)
Ag4 0.0435(3) 0.0319(3) 0.0330(2) 0.0116(2) 0.0040(2) 0.0008(2)
Si1 0.0211(8) 0.0239(9) 0.0258(8) 0.0023(7) 0.0027(7) 0.0025(7)
Si2 0.0190(8) 0.0261(9) 0.0213(7) 0.0028(7) 0.0004(7) 0.0037(7)
Si3 0.0199(8) 0.0199(8) 0.0271(8) -0.0001(7) 0.0048(7) 0.0004(7)
Si4 0.0234(8) 0.0213(9) 0.0245(8) 0.0027(7) 0.0040(7) 0.0037(7)
Si11 0.0432(11) 0.0266(10) 0.0503(10) 0.0110(8) -0.0210(9) -0.0032(9)
Si21 0.0319(9) 0.0223(9) 0.0266(8) 0.0035(7) 0.0096(7) 0.0047(8)
Si31 0.0262(9) 0.0202(9) 0.0276(8) -0.0063(7) 0.0031(7) 0.0008(7)
Si41 0.0213(8) 0.0249(9) 0.0257(8) 0.0014(7) 0.0003(7) 0.0031(7)
S11 0.0314(8) 0.0372(9) 0.0278(7) -0.0064(7) 0.0096(7) 0.0053(7)
S12 0.0205(7) 0.0262(8) 0.0306(7) -0.0023(6) 0.0011(6) -0.0059(6)
S21 0.0291(8) 0.0569(11) 0.0209(7) -0.0115(7) -0.0066(7) 0.0114(8)
S22 0.0201(8) 0.0261(8) 0.0525(9) 0.0161(7) 0.0065(7) -0.0002(7)
S31 0.0337(8) 0.0287(8) 0.0341(8) 0.0147(7) 0.0128(7) 0.0055(7)
S32 0.0179(7) 0.0321(9) 0.0390(8) -0.0057(7) 0.0003(7) -0.0037(7)
S41 0.0195(8) 0.0278(9) 0.0704(11) -0.0064(8) -0.0074(8) 0.0028(7)
S42 0.0617(10) 0.0308(9) 0.0276(8) 0.0100(7) 0.0242(8) 0.0170(8)
S1 0.0322(9) 0.0305(9) 0.0372(8) 0.0128(7) 0.0048(7) 0.0079(7)
S2 0.0248(8) 0.0339(9) 0.0333(8) 0.0038(7) 0.0039(7) 0.0120(7)
S3 0.0330(8) 0.0241(8) 0.0319(8) -0.0032(7) 0.0111(7) 0.0039(7)
S4 0.0333(8) 0.0223(8) 0.0316(8) 0.0043(7) 0.0046(7) 0.0043(7)
N1 0.015(2) 0.021(2) 0.018(2) 0.0002(18) -0.0069(19) 0.000(2)
N2 0.021(2) 0.018(2) 0.015(2) 0.0021(18) 0.0037(18) 0.007(2)
N3 0.016(2) 0.008(2) 0.020(2) -0.0013(17) 0.0009(18) -0.0016(18)
N4 0.020(2) 0.020(2) 0.016(2) -0.0007(19) 0.0025(18) 0.003(2)
C11 0.020(3) 0.019(3) 0.019(3) 0.008(2) -0.003(2) -0.006(2)
C12 0.024(3) 0.029(3) 0.019(3) 0.005(2) -0.001(3) -0.012(3)
C13 0.026(3) 0.036(4) 0.031(3) 0.011(3) 0.010(3) -0.004(3)
C14 0.025(3) 0.038(4) 0.037(3) 0.007(3) -0.006(3) -0.009(3)
C15 0.027(3) 0.030(4) 0.038(3) 0.001(3) -0.008(3) -0.004(3)
C16 0.030(3) 0.019(3) 0.027(3) 0.007(2) 0.001(3) -0.002(3)
C17 0.063(5) 0.061(5) 0.073(4) -0.015(4) -0.037(4) 0.038(4)
C18 0.094(6) 0.059(5) 0.079(5) 0.048(4) -0.053(4) -0.027(4)
C19 0.055(4) 0.049(4) 0.043(4) 0.016(3) -0.022(3) 0.002(3)
C21 0.011(3) 0.024(3) 0.023(3) 0.003(2) -0.001(2) 0.003(2)
C22 0.013(3) 0.023(3) 0.031(3) 0.005(3) 0.010(2) 0.001(2)
C23 0.021(3) 0.017(3) 0.049(4) 0.002(3) 0.002(3) 0.002(3)
C24 0.024(3) 0.028(3) 0.039(3) 0.018(3) 0.004(3) 0.007(3)
C25 0.024(3) 0.045(4) 0.022(3) 0.007(3) -0.002(3) 0.008(3)
C26 0.010(3) 0.027(3) 0.020(3) -0.001(2) -0.002(2) 0.004(2)
C27 0.058(4) 0.038(4) 0.044(3) 0.016(3) 0.010(3) 0.005(3)
C28 0.035(4) 0.037(4) 0.073(4) 0.006(3) 0.014(3) -0.013(3)
C29 0.083(5) 0.042(4) 0.029(3) 0.009(3) 0.014(3) -0.002(4)
C31 0.012(3) 0.017(3) 0.020(3) -0.005(2) 0.007(2) -0.002(2)
C32 0.020(3) 0.015(3) 0.029(3) -0.004(2) 0.006(3) 0.001(2)
C33 0.021(3) 0.038(4) 0.046(4) -0.006(3) -0.001(3) 0.004(3)
C34 0.031(4) 0.029(4) 0.069(4) 0.004(3) 0.011(3) -0.014(3)
C35 0.036(4) 0.023(3) 0.037(3) 0.005(3) 0.003(3) -0.011(3)
C36 0.028(3) 0.021(3) 0.020(3) -0.001(2) 0.004(3) 0.001(3)
C37 0.055(4) 0.045(4) 0.029(3) -0.013(3) -0.006(3) 0.012(3)
C38 0.047(4) 0.037(4) 0.037(3) -0.009(3) 0.022(3) -0.002(3)
C39 0.032(3) 0.024(3) 0.050(3) -0.010(3) 0.008(3) 0.000(3)
C41 0.015(3) 0.028(3) 0.018(3) -0.004(3) -0.004(2) 0.006(2)
C42 0.027(3) 0.019(3) 0.028(3) -0.001(3) 0.005(3) 0.001(3)
C43 0.040(4) 0.023(3) 0.044(4) 0.000(3) 0.004(3) -0.001(3)
C44 0.053(4) 0.032(4) 0.040(4) -0.016(3) -0.008(3) -0.003(3)
C45 0.051(4) 0.031(4) 0.028(3) -0.004(3) -0.005(3) -0.005(3)
C46 0.030(3) 0.029(3) 0.027(3) 0.001(3) 0.000(3) 0.005(3)
C47 0.028(3) 0.051(4) 0.040(3) 0.007(3) -0.003(3) -0.001(3)
C48 0.027(3) 0.042(4) 0.073(4) 0.001(3) 0.008(3) 0.017(3)
C49 0.029(3) 0.034(4) 0.039(3) 0.002(3) -0.004(3) -0.003(3)
C121 0.034(4) 0.052(4) 0.027(3) -0.006(3) 0.006(3) 0.004(3)
C122 0.067(5) 0.095(6) 0.021(3) -0.008(3) 0.012(3) -0.012(4)
C123 0.039(4) 0.051(4) 0.062(4) -0.036(4) -0.001(3) -0.008(3)
C161 0.037(4) 0.024(3) 0.045(4) -0.009(3) -0.008(3) 0.002(3)
C162 0.046(4) 0.046(4) 0.037(3) -0.013(3) 0.000(3) 0.010(3)
C163 0.069(5) 0.030(4) 0.086(5) -0.012(4) 0.003(4) 0.006(4)
C221 0.022(3) 0.027(3) 0.029(3) -0.005(3) 0.003(3) 0.006(3)
C222 0.039(4) 0.049(4) 0.046(4) -0.018(3) 0.012(3) 0.000(3)
C223 0.041(4) 0.039(4) 0.051(4) -0.019(3) 0.014(3) -0.011(3)
C261 0.028(3) 0.045(4) 0.014(3) 0.002(3) 0.002(2) 0.012(3)
C262 0.050(4) 0.053(4) 0.049(4) -0.023(3) -0.004(3) 0.015(4)
C263 0.045(4) 0.073(5) 0.029(3) 0.004(3) 0.011(3) 0.019(4)
C321 0.020(3) 0.023(3) 0.035(3) -0.004(3) -0.005(3) 0.003(3)
C322 0.038(4) 0.042(4) 0.083(5) 0.015(4) 0.004(3) 0.012(3)
C323 0.057(4) 0.033(4) 0.043(3) 0.007(3) -0.013(3) 0.007(3)
C361 0.045(4) 0.023(3) 0.027(3) 0.005(3) 0.001(3) 0.005(3)
C362 0.051(4) 0.029(3) 0.036(3) 0.008(3) 0.008(3) 0.010(3)
C363 0.102(5) 0.041(4) 0.024(3) 0.004(3) 0.006(3) 0.028(4)
C421 0.044(4) 0.016(3) 0.039(3) 0.001(3) 0.005(3) -0.002(3)
C422 0.059(4) 0.028(3) 0.047(4) 0.014(3) 0.011(3) 0.009(3)
C423 0.057(4) 0.046(4) 0.055(4) 0.014(3) 0.015(3) -0.002(4)
C461 0.046(4) 0.029(3) 0.023(3) 0.001(3) -0.005(3) -0.003(3)
C462 0.085(5) 0.042(4) 0.055(4) 0.015(3) -0.027(4) 0.005(4)
C463 0.080(5) 0.054(4) 0.036(3) -0.004(3) 0.030(4) -0.013(4)

loop_
_atom_type_symbol
_atom_type_description
_atom_type_scat_dispersion_real
_atom_type_scat_dispersion_imag
_atom_type_scat_source
C C 0.0033 0.0016 'International Tables Vol C Tables 4.2.6.8 and 6.1.1.4'
H H 0.0000 0.0000 'International Tables Vol C Tables 4.2.6.8 and 6.1.1.4'
N N 0.0061 0.0033 'International Tables Vol C Tables 4.2.6.8 and 6.1.1.4'
Si Si 0.0817 0.0704 'International Tables Vol C Tables 4.2.6.8 and 6.1.1.4'
S S 0.1246 0.1234 'International Tables Vol C Tables 4.2.6.8 and 6.1.1.4'
Ag Ag -0.8971 1.1015 'International Tables Vol C Tables 4.2.6.8 and 6.1.1.4'

loop_
_geom_angle_atom_site_label_1
_geom_angle_atom_site_label_2
_geom_angle_atom_site_label_3
_geom_angle
S1 Ag1 S2 168.80(5)
S1 Ag1 Ag2 125.28(4)
S2 Ag1 Ag2 48.68(3)
S2 Ag2 S3 177.22(5)
S2 Ag2 Ag1 48.98(3)
S3 Ag2 Ag1 133.74(4)
S4 Ag3 S3 165.77(4)
S4 Ag3 Ag4 44.90(3)
S3 Ag3 Ag4 121.67(3)
S4 Ag4 S1 176.47(5)
S4 Ag4 Ag3 45.46(3)
S1 Ag4 Ag3 131.30(4)
N1 Si1 S12 108.34(14)
N1 Si1 S11 111.61(14)
S12 Si1 S11 103.43(8)
N1 Si1 S1 115.56(14)
S12 Si1 S1 107.58(8)
S11 Si1 S1 109.53(8)
N2 Si2 S22 108.76(15)
N2 Si2 S21 110.83(13)
S22 Si2 S21 104.41(8)
N2 Si2 S2 113.93(14)
S22 Si2 S2 110.58(8)
S21 Si2 S2 107.91(8)
N3 Si3 S32 108.38(14)
N3 Si3 S31 111.71(14)
S32 Si3 S31 103.32(8)
N3 Si3 S3 115.20(14)
S32 Si3 S3 108.12(8)
S31 Si3 S3 109.38(8)
N4 Si4 S41 108.20(14)
N4 Si4 S42 111.49(14)
S41 Si4 S42 104.96(8)
N4 Si4 S4 120.22(15)
S41 Si4 S4 106.33(8)
S42 Si4 S4 104.56(8)
N1 Si11 C19 114.1(2)
N1 Si11 C18 107.1(2)
C19 Si11 C18 107.8(3)
N1 Si11 C17 109.6(2)
C19 Si11 C17 108.4(2)
C18 Si11 C17 109.7(3)
N2 Si21 C28 109.6(2)
N2 Si21 C27 111.4(2)
C28 Si21 C27 109.1(2)
N2 Si21 C29 109.7(2)
C28 Si21 C29 109.1(3)
C27 Si21 C29 107.8(2)
N3 Si31 C39 109.1(2)
N3 Si31 C38 108.11(19)
C39 Si31 C38 110.4(2)
N3 Si31 C37 113.3(2)
C39 Si31 C37 108.2(2)
C38 Si31 C37 107.7(2)
N4 Si41 C47 109.4(2)
N4 Si41 C48 109.0(2)
C47 Si41 C48 110.5(2)
N4 Si41 C49 113.3(2)
C47 Si41 C49 108.1(2)
C48 Si41 C49 106.5(2)
Si1 S1 Ag1 104.22(7)
Si1 S1 Ag4 96.68(6)
Ag1 S1 Ag4 101.79(5)
Si2 S2 Ag2 98.98(6)
Si2 S2 Ag1 97.51(6)
Ag2 S2 Ag1 82.35(4)
Si3 S3 Ag2 96.74(7)
Si3 S3 Ag3 103.83(6)
Ag2 S3 Ag3 102.80(5)
Si4 S4 Ag4 108.64(6)
Si4 S4 Ag3 113.44(7)
Ag4 S4 Ag3 89.65(5)
C11 N1 Si1 118.7(3)
C11 N1 Si11 118.6(3)
Si1 N1 Si11 122.7(2)
C21 N2 Si2 118.1(3)
C21 N2 Si21 115.4(3)
Si2 N2 Si21 126.5(2)
C31 N3 Si3 118.5(3)
C31 N3 Si31 114.9(3)
Si3 N3 Si31 126.4(2)
C41 N4 Si4 118.2(3)
C41 N4 Si41 116.1(3)
Si4 N4 Si41 125.6(2)
C12 C11 C16 120.0(4)
C12 C11 N1 120.6(4)
C16 C11 N1 119.3(4)
C13 C12 C11 118.5(4)
C13 C12 C121 118.3(5)
C11 C12 C121 123.3(4)
C14 C13 C12 121.3(5)
C14 C13 H13A 119.4
C12 C13 H13A 119.4
C13 C14 C15 120.9(5)
C13 C14 H14A 119.5
C15 C14 H14A 119.5
C16 C15 C14 121.2(5)
C16 C15 H15A 119.4
C14 C15 H15A 119.4
C15 C16 C11 118.1(5)
C15 C16 C161 118.6(5)
C11 C16 C161 123.2(4)
Si11 C17 H17A 109.5
Si11 C17 H17B 109.5
H17A C17 H17B 109.5
Si11 C17 H17C 109.5
H17A C17 H17C 109.5
H17B C17 H17C 109.5
Si11 C18 H18A 109.5
Si11 C18 H18B 109.5
H18A C18 H18B 109.5
Si11 C18 H18C 109.5
H18A C18 H18C 109.5
H18B C18 H18C 109.5
Si11 C19 H19A 109.5
Si11 C19 H19B 109.5
H19A C19 H19B 109.5
Si11 C19 H19C 109.5
H19A C19 H19C 109.5
H19B C19 H19C 109.5
C22 C21 C26 119.8(4)
C22 C21 N2 120.2(4)
C26 C21 N2 119.9(4)
C23 C22 C21 119.3(4)
C23 C22 C221 118.5(4)
C21 C22 C221 122.2(4)
C24 C23 C22 121.0(5)
C24 C23 H23A 119.5
C22 C23 H23A 119.5
C25 C24 C23 119.1(5)
C25 C24 H24A 120.5
C23 C24 H24A 120.5
C24 C25 C26 122.6(5)
C24 C25 H25A 118.7
C26 C25 H25A 118.7
C25 C26 C21 118.2(4)
C25 C26 C261 119.2(4)
C21 C26 C261 122.5(4)
Si21 C27 H27A 109.5
Si21 C27 H27B 109.5
H27A C27 H27B 109.5
Si21 C27 H27C 109.5
H27A C27 H27C 109.5
H27B C27 H27C 109.5
Si21 C28 H28A 109.5
Si21 C28 H28B 109.5
H28A C28 H28B 109.5
Si21 C28 H28C 109.5
H28A C28 H28C 109.5
H28B C28 H28C 109.5
Si21 C29 H29A 109.5
Si21 C29 H29B 109.5
H29A C29 H29B 109.5
Si21 C29 H29C 109.5
H29A C29 H29C 109.5
H29B C29 H29C 109.5
C32 C31 C36 120.4(4)
C32 C31 N3 119.8(4)
C36 C31 N3 119.6(4)
C33 C32 C31 117.9(5)
C33 C32 C321 118.0(5)
C31 C32 C321 124.1(4)
C34 C33 C32 122.1(5)
C34 C33 H33A 119.0
C32 C33 H33A 119.0
C33 C34 C35 120.0(5)
C33 C34 H34A 120.0
C35 C34 H34A 120.0
C34 C35 C36 120.4(5)
C34 C35 H35A 119.8
C36 C35 H35A 119.8
C35 C36 C31 119.1(5)
C35 C36 C361 117.3(5)
C31 C36 C361 123.6(4)
Si31 C37 H37A 109.5
Si31 C37 H37B 109.5
H37A C37 H37B 109.5
Si31 C37 H37C 109.5
H37A C37 H37C 109.5
H37B C37 H37C 109.5
Si31 C38 H38A 109.5
Si31 C38 H38B 109.5
H38A C38 H38B 109.5
Si31 C38 H38C 109.5
H38A C38 H38C 109.5
H38B C38 H38C 109.5
Si31 C39 H39A 109.5
Si31 C39 H39B 109.5
H39A C39 H39B 109.5
Si31 C39 H39C 109.5
H39A C39 H39C 109.5
H39B C39 H39C 109.5
C42 C41 C46 121.2(4)
C42 C41 N4 120.0(4)
C46 C41 N4 118.8(4)
C43 C42 C41 118.7(4)
C43 C42 C421 116.5(5)
C41 C42 C421 124.8(4)
C44 C43 C42 119.5(5)
C44 C43 H43A 120.3
C42 C43 H43A 120.3
C45 C44 C43 121.4(5)
C45 C44 H44A 119.3
C43 C44 H44A 119.3
C44 C45 C46 121.1(5)
C44 C45 H45A 119.4
C46 C45 H45A 119.4
C45 C46 C41 118.1(5)
C45 C46 C461 119.3(4)
C41 C46 C461 122.5(5)
Si41 C47 H47A 109.5
Si41 C47 H47B 109.5
H47A C47 H47B 109.5
Si41 C47 H47C 109.5
H47A C47 H47C 109.5
H47B C47 H47C 109.5
Si41 C48 H48A 109.5
Si41 C48 H48B 109.5
H48A C48 H48B 109.5
Si41 C48 H48C 109.5
H48A C48 H48C 109.5
H48B C48 H48C 109.5
Si41 C49 H49A 109.5
Si41 C49 H49B 109.5
H49A C49 H49B 109.5
Si41 C49 H49C 109.5
H49A C49 H49C 109.5
H49B C49 H49C 109.5
C12 C121 C122 109.5(5)
C12 C121 C123 111.9(4)
C122 C121 C123 111.8(4)
C12 C121 H12A 107.8
C122 C121 H12A 107.8
C123 C121 H12A 107.8
C121 C122 H12B 109.5
C121 C122 H12C 109.5
H12B C122 H12C 109.5
C121 C122 H12D 109.5
H12B C122 H12D 109.5
H12C C122 H12D 109.5
C121 C123 H12E 109.5
C121 C123 H12F 109.5
H12E C123 H12F 109.5
C121 C123 H12G 109.5
H12E C123 H12G 109.5
H12F C123 H12G 109.5
C163 C161 C16 112.1(5)
C163 C161 C162 109.0(4)
C16 C161 C162 111.1(4)
C163 C161 H16A 108.2
C16 C161 H16A 108.2
C162 C161 H16A 108.2
C161 C162 H16B 109.5
C161 C162 H16C 109.5
H16B C162 H16C 109.5
C161 C162 H16D 109.5
H16B C162 H16D 109.5
H16C C162 H16D 109.5
C161 C163 H16E 109.5
C161 C163 H16F 109.5
H16E C163 H16F 109.5
C161 C163 H16G 109.5
H16E C163 H16G 109.5
H16F C163 H16G 109.5
C222 C221 C223 109.8(4)
C222 C221 C22 112.7(4)
C223 C221 C22 110.1(4)
C222 C221 H22A 108.0
C223 C221 H22A 108.0
C22 C221 H22A 108.0
C221 C222 H22B 109.5
C221 C222 H22C 109.5
H22B C222 H22C 109.5
C221 C222 H22D 109.5
H22B C222 H22D 109.5
H22C C222 H22D 109.5
C221 C223 H22E 109.5
C221 C223 H22F 109.5
H22E C223 H22F 109.5
C221 C223 H22G 109.5
H22E C223 H22G 109.5
H22F C223 H22G 109.5
C263 C261 C26 111.4(4)
C263 C261 C262 110.5(4)
C26 C261 C262 111.8(4)
C263 C261 H26A 107.6
C26 C261 H26A 107.6
C262 C261 H26A 107.6
C261 C262 H26B 109.5
C261 C262 H26C 109.5
H26B C262 H26C 109.5
C261 C262 H26D 109.5
H26B C262 H26D 109.5
H26C C262 H26D 109.5
C261 C263 H26E 109.5
C261 C263 H26F 109.5
H26E C263 H26F 109.5
C261 C263 H26G 109.5
H26E C263 H26G 109.5
H26F C263 H26G 109.5
C322 C321 C323 110.1(4)
C322 C321 C32 113.2(4)
C323 C321 C32 110.3(4)
C322 C321 H32A 107.7
C323 C321 H32A 107.7
C32 C321 H32A 107.7
C321 C322 H32B 109.5
C321 C322 H32C 109.5
H32B C322 H32C 109.5
C321 C322 H32D 109.5
H32B C322 H32D 109.5
H32C C322 H32D 109.5
C321 C323 H32E 109.5
C321 C323 H32F 109.5
H32E C323 H32F 109.5
C321 C323 H32G 109.5
H32E C323 H32G 109.5
H32F C323 H32G 109.5
C363 C361 C362 110.4(4)
C363 C361 C36 111.5(4)
C362 C361 C36 111.6(4)
C363 C361 H36A 107.7
C362 C361 H36A 107.7
C36 C361 H36A 107.7
C361 C362 H36B 109.5
C361 C362 H36C 109.5
H36B C362 H36C 109.5
C361 C362 H36D 109.5
H36B C362 H36D 109.5
H36C C362 H36D 109.5
C361 C363 H36E 109.5
C361 C363 H36F 109.5
H36E C363 H36F 109.5
C361 C363 H36G 109.5
H36E C363 H36G 109.5
H36F C363 H36G 109.5
C42 C421 C422 113.4(4)
C42 C421 C423 111.6(4)
C422 C421 C423 110.6(4)
C42 C421 H42A 106.9
C422 C421 H42A 106.9
C423 C421 H42A 106.9
C421 C422 H42B 109.5
C421 C422 H42C 109.5
H42B C422 H42C 109.5
C421 C422 H42D 109.5
H42B C422 H42D 109.5
H42C C422 H42D 109.5
C421 C423 H42E 109.5
C421 C423 H42F 109.5
H42E C423 H42F 109.5
C421 C423 H42G 109.5
H42E C423 H42G 109.5
H42F C423 H42G 109.5
C46 C461 C463 111.2(5)
C46 C461 C462 111.2(4)
C463 C461 C462 111.1(4)
C46 C461 H46A 107.7
C463 C461 H46A 107.7
C462 C461 H46A 107.7
C461 C462 H46B 109.5
C461 C462 H46C 109.5
H46B C462 H46C 109.5
C461 C462 H46D 109.5
H46B C462 H46D 109.5
H46C C462 H46D 109.5
C461 C463 H46E 109.5
C461 C463 H46F 109.5
H46E C463 H46F 109.5
C461 C463 H46G 109.5
H46E C463 H46G 109.5
H46F C463 H46G 109.5

loop_
_geom_bond_atom_site_label_1
_geom_bond_atom_site_label_2
_geom_bond_distance
Ag1 S1 2.3821(14)
Ag1 S2 2.4008(14)
Ag1 Ag2 3.1539(6)
Ag2 S2 2.3898(14)
Ag2 S3 2.3925(14)
Ag3 S4 2.3929(14)
Ag3 S3 2.3945(14)
Ag3 Ag4 3.3573(6)
Ag4 S4 2.3697(13)
Ag4 S1 2.3879(13)
Si1 N1 1.695(4)
Si1 S12 2.0403(18)
Si1 S11 2.0672(17)
Si1 S1 2.0843(19)
Si2 N2 1.685(4)
Si2 S22 2.0488(19)
Si2 S21 2.0528(17)
Si2 S2 2.0951(18)
Si3 N3 1.691(4)
Si3 S32 2.0458(18)
Si3 S31 2.0664(19)
Si3 S3 2.0894(18)
Si4 N4 1.701(3)
Si4 S41 2.0421(19)
Si4 S42 2.0526(18)
Si4 S4 2.0918(19)
Si11 N1 1.776(4)
Si11 C19 1.844(5)
Si11 C18 1.852(6)
Si11 C17 1.868(5)
Si21 N2 1.774(4)
Si21 C28 1.845(5)
Si21 C27 1.849(5)
Si21 C29 1.862(5)
Si31 N3 1.789(3)
Si31 C39 1.832(5)
Si31 C38 1.838(5)
Si31 C37 1.855(5)
Si41 N4 1.776(4)
Si41 C47 1.837(5)
Si41 C48 1.838(5)
Si41 C49 1.856(5)
N1 C11 1.457(5)
N2 C21 1.466(5)
N3 C31 1.452(5)
N4 C41 1.478(5)
C11 C12 1.402(6)
C11 C16 1.442(6)
C12 C13 1.385(6)
C12 C121 1.518(6)
C13 C14 1.366(6)
C13 H13A 0.9500
C14 C15 1.373(6)
C14 H14A 0.9500
C15 C16 1.370(6)
C15 H15A 0.9500
C16 C161 1.513(6)
C17 H17A 0.9800
C17 H17B 0.9800
C17 H17C 0.9800
C18 H18A 0.9800
C18 H18B 0.9800
C18 H18C 0.9800
C19 H19A 0.9800
C19 H19B 0.9800
C19 H19C 0.9800
C21 C22 1.394(6)
C21 C26 1.408(5)
C22 C23 1.385(6)
C22 C221 1.538(6)
C23 C24 1.377(6)
C23 H23A 0.9500
C24 C25 1.359(6)
C24 H24A 0.9500
C25 C26 1.378(6)
C25 H25A 0.9500
C26 C261 1.523(6)
C27 H27A 0.9800
C27 H27B 0.9800
C27 H27C 0.9800
C28 H28A 0.9800
C28 H28B 0.9800
C28 H28C 0.9800
C29 H29A 0.9800
C29 H29B 0.9800
C29 H29C 0.9800
C31 C32 1.399(6)
C31 C36 1.408(6)
C32 C33 1.398(6)
C32 C321 1.527(6)
C33 C34 1.357(7)
C33 H33A 0.9500
C34 C35 1.385(7)
C34 H34A 0.9500
C35 C36 1.390(6)
C35 H35A 0.9500
C36 C361 1.528(6)
C37 H37A 0.9800
C37 H37B 0.9800
C37 H37C 0.9800
C38 H38A 0.9800
C38 H38B 0.9800
C38 H38C 0.9800
C39 H39A 0.9800
C39 H39B 0.9800
C39 H39C 0.9800
C41 C42 1.404(6)
C41 C46 1.405(6)
C42 C43 1.394(6)
C42 C421 1.513(6)
C43 C44 1.392(7)
C43 H43A 0.9500
C44 C45 1.359(7)
C44 H44A 0.9500
C45 C46 1.389(6)
C45 H45A 0.9500
C46 C461 1.516(6)
C47 H47A 0.9800
C47 H47B 0.9800
C47 H47C 0.9800
C48 H48A 0.9800
C48 H48B 0.9800
C48 H48C 0.9800
C49 H49A 0.9800
C49 H49B 0.9800
C49 H49C 0.9800
C121 C122 1.521(7)
C121 C123 1.533(7)
C121 H12A 1.0000
C122 H12B 0.9800
C122 H12C 0.9800
C122 H12D 0.9800
C123 H12E 0.9800
C123 H12F 0.9800
C123 H12G 0.9800
C161 C163 1.507(7)
C161 C162 1.533(6)
C161 H16A 1.0000
C162 H16B 0.9800
C162 H16C 0.9800
C162 H16D 0.9800
C163 H16E 0.9800
C163 H16F 0.9800
C163 H16G 0.9800
C221 C222 1.516(6)
C221 C223 1.521(6)
C221 H22A 1.0000
C222 H22B 0.9800
C222 H22C 0.9800
C222 H22D 0.9800
C223 H22E 0.9800
C223 H22F 0.9800
C223 H22G 0.9800
C261 C263 1.519(6)
C261 C262 1.523(6)
C261 H26A 1.0000
C262 H26B 0.9800
C262 H26C 0.9800
C262 H26D 0.9800
C263 H26E 0.9800
C263 H26F 0.9800
C263 H26G 0.9800
C321 C322 1.521(6)
C321 C323 1.521(6)
C321 H32A 1.0000
C322 H32B 0.9800
C322 H32C 0.9800
C322 H32D 0.9800
C323 H32E 0.9800
C323 H32F 0.9800
C323 H32G 0.9800
C361 C363 1.517(6)
C361 C362 1.521(6)
C361 H36A 1.0000
C362 H36B 0.9800
C362 H36C 0.9800
C362 H36D 0.9800
C363 H36E 0.9800
C363 H36F 0.9800
C363 H36G 0.9800
C421 C422 1.520(6)
C421 C423 1.533(6)
C421 H42A 1.0000
C422 H42B 0.9800
C422 H42C 0.9800
C422 H42D 0.9800
C423 H42E 0.9800
C423 H42F 0.9800
C423 H42G 0.9800
C461 C463 1.530(6)
C461 C462 1.545(7)
C461 H46A 1.0000
C462 H46B 0.9800
C462 H46C 0.9800
C462 H46D 0.9800
C463 H46E 0.9800
C463 H46F 0.9800
C463 H46G 0.9800
